data_2213718
loop_
_publ_author_name
'Sabino, Jos\'e R.'
'Lariucci, Carlito'
'Bastos, Rodrigo M.'
'Cunha, Silvio'

_publ_section_title 1-[1-(2-Hydroxyethyl)-6-methyl-2-phenyl-4-thioxo-1,4-dihydropyrimidin-5-yl]-1-ethanone
_journal_coeditor_code CF2101
_journal_issue 6
_journal_name_full 'Acta Crystallographica Section E'
_journal_page_first o2850
_journal_page_last o2850
_journal_paper_doi 10.1107/S1600536807019940
_journal_volume 63
_journal_year 2007
_chemical_formula_iupac 'C15 H16 N2 O2 S'
_chemical_formula_moiety 'C15 H16 N2 O2 S'
_chemical_formula_sum 'C15 H16 N2 O2 S'
_chemical_formula_weight 288.37
_chemical_name_common 4-thioxopyrimidine
_chemical_name_systematic
;
1-[1-(2-Hydroxyethyl)-6-methyl-2-phenyl-4-thioxo-1,4-dihydropyrimidin-5-yl]-
1-ethanone
;
_space_group_IT_number 14
_symmetry_cell_setting monoclinic
_symmetry_space_group_name_Hall '-P 2ybc'
_symmetry_space_group_name_H-M 'P 1 21/c 1'
_audit_creation_method 'WinGX routine CIF_UPDATE'
_cell_angle_alpha 90
_cell_angle_beta 106.944(9)
_cell_angle_gamma 90
_cell_formula_units_Z 4
_cell_length_a 11.3833(14)
_cell_length_b 10.4303(17)
_cell_length_c 12.8157(14)
_cell_measurement_reflns_used 25
_cell_measurement_temperature 297(2)
_cell_measurement_theta_max 43.37
_cell_measurement_theta_min 18.42
_cell_volume 1455.6(3)
_computing_cell_refinement 'CAD-4-PC Software'
_computing_data_collection 'CAD-4-PC Software (Enraf--Nonius, 1993)'
_computing_data_reduction 'XCAD4 (Harms & Wocadlo, 1995)'
_computing_molecular_graphics 'PLATON (Spek, 2003)'
_computing_publication_material 'WinGX (Farrugia, 1999)'
_computing_structure_refinement 'SHELXL97 (Sheldrick, 1997)'
_computing_structure_solution 'SHELXS97 (Sheldrick, 1997)'
_diffrn_ambient_temperature 297(2)
_diffrn_measured_fraction_theta_full 0.945
_diffrn_measured_fraction_theta_max 0.945
_diffrn_measurement_device '\k-geometry diffractometer'
_diffrn_measurement_device_type 'Enraf--Nonius CAD-4'
_diffrn_measurement_method 'non-profiled \w/2\q'
_diffrn_radiation_type CuK\a
_diffrn_radiation_wavelength 1.54180
_diffrn_reflns_av_R_equivalents 0.0155
_diffrn_reflns_limit_h_max 13
_diffrn_reflns_limit_h_min -13
_diffrn_reflns_limit_k_max 12
_diffrn_reflns_limit_k_min 0
_diffrn_reflns_limit_l_max 15
_diffrn_reflns_limit_l_min -1
_diffrn_reflns_number 2832
_diffrn_reflns_theta_full 67.15
_diffrn_reflns_theta_max 67.15
_diffrn_reflns_theta_min 4.06
_diffrn_standards_decay_% 2
_diffrn_standards_interval_time 120
_diffrn_standards_number 2
_exptl_absorpt_coefficient_mu 2.001
_exptl_absorpt_correction_T_max 0.669
_exptl_absorpt_correction_T_min 0.525
_exptl_absorpt_correction_type psi-scan
_exptl_absorpt_process_details '(North <i>et al.</i>,  1968)'
_exptl_crystal_colour colourless
_exptl_crystal_density_diffrn 1.316
_exptl_crystal_density_method 'not measured'
_exptl_crystal_description prism
_exptl_crystal_F_000 608
_exptl_crystal_size_max 0.35
_exptl_crystal_size_mid 0.25
_exptl_crystal_size_min 0.2
_refine_diff_density_max 0.45
_refine_diff_density_min -0.417
_refine_ls_extinction_coef 0.049(4)
_refine_ls_extinction_expression Fc^*^=kFc[1+0.001xFc^2^\l^3^/sin(2\q)]^-1/4^
_refine_ls_extinction_method 'SHELXL97 (Sheldrick, 1997)'
_refine_ls_goodness_of_fit_ref 1.14
_refine_ls_hydrogen_treatment constr
_refine_ls_matrix_type full
_refine_ls_number_parameters 185
_refine_ls_number_reflns 2465
_refine_ls_number_restraints 0
_refine_ls_restrained_S_all 1.14
_refine_ls_R_factor_gt 0.0541
_refine_ls_shift/su_max 0.000
_refine_ls_structure_factor_coef Fsqd
_refine_ls_weighting_details 'calc w = 1/[\s^2^(Fo^2^)+(0.1484P)^2^+0.5327P] where P=(Fo^2^+2Fc^2^)/3'
_refine_ls_weighting_scheme calc
_refine_ls_wR_factor_ref 0.2122
_reflns_number_gt 2293
_reflns_number_total 2465
_reflns_threshold_expression I>2\s(I)
_cod_data_source_file cf2101.cif
_cod_data_source_block I
_cod_original_sg_symbol_H-M 'P 21/c'
_cod_database_code 2213718
_cod_database_fobs_code 2213718

loop_
_symmetry_equiv_pos_as_xyz
'x, y, z'
'-x, y+1/2, -z+1/2'
'-x, -y, -z'
'x, -y-1/2, z-1/2'

loop_
_atom_site_type_symbol
_atom_site_label
_atom_site_fract_x
_atom_site_fract_y
_atom_site_fract_z
_atom_site_U_iso_or_equiv
_atom_site_adp_type
_atom_site_calc_flag
_atom_site_refinement_flags
_atom_site_occupancy
C C2 0.2055(2) 0.6771(2) 0.4151(2) 0.0379(6) Uani d . 1
C C4 0.0370(2) 0.5648(2) 0.3104(2) 0.0398(6) Uani d . 1
C C5 -0.0344(2) 0.6197(2) 0.37357(19) 0.0381(6) Uani d . 1
C C6 0.0206(2) 0.6935(2) 0.4626(2) 0.0380(6) Uani d . 1
C C7 0.3353(2) 0.7183(3) 0.4316(2) 0.0432(7) Uani d . 1
C C8 0.3584(3) 0.8187(3) 0.3714(3) 0.0565(8) Uani d . 1
H H8 0.2934 0.8627 0.3241 0.068 Uiso calc R 1
C C9 0.4788(3) 0.8549(4) 0.3811(3) 0.0719(10) Uani d . 1
H H9 0.4944 0.9229 0.3401 0.086 Uiso calc R 1
C C10 0.5744(3) 0.7899(4) 0.4511(4) 0.0773(11) Uani d . 1
H H10 0.6549 0.8139 0.4574 0.093 Uiso calc R 1
C C11 0.5523(3) 0.6903(4) 0.5115(4) 0.0806(12) Uani d . 1
H H11 0.618 0.6469 0.5587 0.097 Uiso calc R 1
C C12 0.4323(3) 0.6526(3) 0.5036(3) 0.0620(9) Uani d . 1
H H12 0.4174 0.5851 0.5455 0.074 Uiso calc R 1
C C13 -0.0490(3) 0.7478(3) 0.5336(3) 0.0534(7) Uani d . 1
H H13A -0.1354 0.7377 0.499 0.08 Uiso calc R 1
H H13B -0.03 0.8372 0.5456 0.08 Uiso calc R 1
H H13C -0.0266 0.7036 0.6023 0.08 Uiso calc R 1
C C14 -0.1707(2) 0.5926(3) 0.3418(2) 0.0453(7) Uani d . 1
C C16 -0.2484(3) 0.6676(3) 0.2491(3) 0.0642(9) Uani d . 1
H H16A -0.3296 0.6318 0.2266 0.096 Uiso calc R 1
H H16B -0.2135 0.6646 0.1894 0.096 Uiso calc R 1
H H16C -0.2524 0.755 0.2713 0.096 Uiso calc R 1
C C19 0.2104(2) 0.7881(3) 0.5869(2) 0.0453(7) Uani d . 1
H H19A 0.2942 0.7566 0.6113 0.054 Uiso calc R 1
H H19B 0.1717 0.7682 0.6431 0.054 Uiso calc R 1
C C20 0.2126(3) 0.9326(3) 0.5732(2) 0.0550(8) Uani d . 1
H H20A 0.2487 0.9539 0.5155 0.066 Uiso calc R 1
H H20B 0.1296 0.9662 0.5534 0.066 Uiso calc R 1
N N1 0.14383(18) 0.72046(19) 0.48503(16) 0.0379(5) Uani d . 1
N N3 0.15686(18) 0.6024(2) 0.33238(17) 0.0421(6) Uani d . 1
O O15 -0.2127(2) 0.5186(2) 0.3936(2) 0.0675(7) Uani d . 1
O O21 0.2829(2) 0.9875(3) 0.67280(19) 0.0693(7) Uani d . 1
H H21 0.2486 0.9747 0.7199 0.104 Uiso calc R 1
S S -0.02136(6) 0.45695(7) 0.21138(6) 0.0530(4) Uani d . 1

loop_
_atom_site_aniso_label
_atom_site_aniso_U_11
_atom_site_aniso_U_22
_atom_site_aniso_U_33
_atom_site_aniso_U_12
_atom_site_aniso_U_13
_atom_site_aniso_U_23
C2 0.0354(12) 0.0382(12) 0.0411(12) -0.0003(9) 0.0126(9) 0.0008(10)
C4 0.0432(13) 0.0375(12) 0.0395(12) -0.0037(9) 0.0134(10) 0.0021(10)
C5 0.0372(12) 0.0360(12) 0.0414(13) -0.0018(9) 0.0120(10) 0.0043(10)
C6 0.0391(12) 0.0341(12) 0.0428(13) 0.0000(9) 0.0151(10) 0.0027(10)
C7 0.0329(12) 0.0460(14) 0.0508(14) -0.0029(10) 0.0122(10) -0.0084(12)
C8 0.0454(15) 0.0673(19) 0.0604(17) -0.0084(13) 0.0209(13) 0.0026(15)
C9 0.0545(18) 0.078(2) 0.093(3) -0.0160(16) 0.0357(17) -0.002(2)
C10 0.0455(17) 0.077(2) 0.115(3) -0.0157(16) 0.0323(18) -0.031(2)
C11 0.0428(16) 0.069(2) 0.118(3) 0.0060(15) 0.0043(18) -0.015(2)
C12 0.0437(15) 0.0530(16) 0.082(2) 0.0007(12) 0.0064(14) -0.0023(16)
C13 0.0537(15) 0.0545(16) 0.0603(17) -0.0026(12) 0.0296(13) -0.0078(14)
C14 0.0394(13) 0.0412(13) 0.0556(15) -0.0030(10) 0.0144(11) 0.0005(12)
C16 0.0471(15) 0.0654(19) 0.072(2) 0.0039(13) 0.0039(13) 0.0128(16)
C19 0.0489(14) 0.0472(14) 0.0395(13) -0.0029(11) 0.0123(11) -0.0050(11)
C20 0.0677(18) 0.0490(16) 0.0527(16) -0.0151(13) 0.0244(14) -0.0123(13)
N1 0.0388(10) 0.0379(11) 0.0378(11) -0.0003(8) 0.0125(8) 0.0000(8)
N3 0.0411(11) 0.0429(11) 0.0452(12) -0.0041(9) 0.0173(9) -0.0055(10)
O15 0.0474(12) 0.0666(14) 0.0890(17) -0.0107(10) 0.0209(11) 0.0214(13)
O21 0.0808(16) 0.0743(15) 0.0632(14) -0.0388(12) 0.0376(12) -0.0265(13)
S 0.0551(5) 0.0535(6) 0.0501(5) -0.0125(3) 0.0146(3) -0.0143(3)

loop_
_atom_type_symbol
_atom_type_description
_atom_type_scat_dispersion_real
_atom_type_scat_dispersion_imag
_atom_type_scat_source
C C 0.0181 0.0091 'International Tables Vol C Tables 4.2.6.8 and 6.1.1.4'
H H 0 0 'International Tables Vol C Tables 4.2.6.8 and 6.1.1.4'
N N 0.0311 0.018 'International Tables Vol C Tables 4.2.6.8 and 6.1.1.4'
O O 0.0492 0.0322 'International Tables Vol C Tables 4.2.6.8 and 6.1.1.4'
S S 0.3331 0.5567 'International Tables Vol C Tables 4.2.6.8 and 6.1.1.4'

loop_
_geom_angle_atom_site_label_1
_geom_angle_atom_site_label_2
_geom_angle_atom_site_label_3
_geom_angle
N3 C2 N1 123.6(2)
N3 C2 C7 117.1(2)
N1 C2 C7 119.2(2)
N3 C4 C5 117.9(2)
N3 C4 S 119.93(19)
C5 C4 S 122.20(19)
C6 C5 C4 120.2(2)
C6 C5 C14 120.9(2)
C4 C5 C14 118.9(2)
C5 C6 N1 118.7(2)
C5 C6 C13 122.1(2)
N1 C6 C13 119.2(2)
C8 C7 C12 120.2(3)
C8 C7 C2 119.0(2)
C12 C7 C2 120.8(3)
C7 C8 C9 120.1(3)
C10 C9 C8 119.8(4)
C11 C10 C9 120.4(3)
C10 C11 C12 120.9(3)
C7 C12 C11 118.6(3)
O15 C14 C16 122.7(3)
O15 C14 C5 120.8(2)
C16 C14 C5 116.4(2)
N1 C19 C20 113.0(2)
O21 C20 C19 108.7(3)
C2 N1 C6 118.9(2)
C2 N1 C19 120.4(2)
C6 N1 C19 120.6(2)
C2 N3 C4 120.1(2)
C7 C8 H8 119.9
C9 C8 H8 119.9
C10 C9 H9 120.1
C8 C9 H9 120.1
C11 C10 H10 119.8
C9 C10 H10 119.8
C10 C11 H11 119.6
C12 C11 H11 119.6
C7 C12 H12 120.7
C11 C12 H12 120.7
C6 C13 H13A 109.5
C6 C13 H13B 109.5
C6 C13 H13C 109.5
C14 C16 H16A 109.5
C14 C16 H16B 109.5
C14 C16 H16C 109.5
N1 C19 H19A 109
C20 C19 H19A 109
N1 C19 H19B 109
C20 C19 H19B 109
O21 C20 H20A 109.9
C19 C20 H20A 109.9
O21 C20 H20B 109.9
C19 C20 H20B 109.9
C20 O21 H21 109.5
H13A C13 H13B 109.5
H13A C13 H13C 109.5
H13B C13 H13C 109.5
H16A C16 H16B 109.5
H16A C16 H16C 109.5
H16B C16 H16C 109.5
H19A C19 H19B 107.8
H20A C20 H20B 108.3

loop_
_geom_bond_atom_site_label_1
_geom_bond_atom_site_label_2
_geom_bond_distance
C4 S 1.680(3)
C14 O15 1.205(4)
C2 N3 1.302(3)
C4 N3 1.368(3)
C19 N1 1.483(3)
C2 C7 1.493(3)
C6 C13 1.482(4)
C14 C16 1.480(4)
C2 N1 1.367(3)
C4 C5 1.424(4)
C5 C6 1.368(4)
C5 C14 1.511(3)
C6 N1 1.377(3)
C7 C8 1.370(4)
C7 C12 1.396(4)
C8 C9 1.393(4)
C9 C10 1.371(6)
C10 C11 1.362(6)
C11 C12 1.396(5)
C19 C20 1.519(4)
C20 O21 1.415(4)
C8 H8 0.93
C9 H9 0.93
C10 H10 0.93
C11 H11 0.93
C12 H12 0.93
C13 H13A 0.96
C13 H13B 0.96
C13 H13C 0.96
C16 H16A 0.96
C16 H16B 0.96
C16 H16C 0.96
C19 H19A 0.97
C19 H19B 0.97
C20 H20A 0.97
C20 H20B 0.97
O21 H21 0.82

loop_
_geom_hbond_atom_site_label_D
_geom_hbond_atom_site_label_H
_geom_hbond_atom_site_label_A
_geom_hbond_site_symmetry_A
_geom_hbond_distance_DH
_geom_hbond_distance_HA
_geom_hbond_distance_DA
_geom_hbond_angle_DHA
_geom_hbond_publ_flag
O21 H21 N3 4_576 0.82 2.17 2.972(3) 167.4 y
C13 H13C S 3_566 0.96 2.84 3.789(3) 171.9 y

loop_
_geom_torsion_atom_site_label_1
_geom_torsion_atom_site_label_2
_geom_torsion_atom_site_label_3
_geom_torsion_atom_site_label_4
_geom_torsion
N3 C4 C5 C6 -8.8(4)
S C4 C5 C6 171.19(19)
N3 C4 C5 C14 172.4(2)
S C4 C5 C14 -7.6(3)
C4 C5 C6 N1 4.3(3)
C14 C5 C6 N1 -176.9(2)
C4 C5 C6 C13 -177.2(2)
C14 C5 C6 C13 1.6(4)
N3 C2 C7 C8 81.4(3)
N1 C2 C7 C8 -97.4(3)
N3 C2 C7 C12 -95.9(3)
N1 C2 C7 C12 85.2(3)
C12 C7 C8 C9 0.7(5)
C2 C7 C8 C9 -176.7(3)
C7 C8 C9 C10 -0.1(5)
C8 C9 C10 C11 -0.2(6)
C9 C10 C11 C12 -0.1(6)
C8 C7 C12 C11 -0.9(5)
C2 C7 C12 C11 176.4(3)
C10 C11 C12 C7 0.6(6)
C6 C5 C14 O15 -74.0(4)
C4 C5 C14 O15 104.8(3)
C6 C5 C14 C16 102.4(3)
C4 C5 C14 C16 -78.8(3)
N1 C19 C20 O21 -177.2(2)
N3 C2 N1 C6 -5.7(4)
C7 C2 N1 C6 173.1(2)
N3 C2 N1 C19 170.4(2)
C7 C2 N1 C19 -10.8(3)
C5 C6 N1 C2 2.7(3)
C13 C6 N1 C2 -175.8(2)
C5 C6 N1 C19 -173.4(2)
C13 C6 N1 C19 8.1(3)
C20 C19 N1 C2 91.8(3)
C20 C19 N1 C6 -92.1(3)
N1 C2 N3 C4 1.1(4)
C7 C2 N3 C4 -177.7(2)
C5 C4 N3 C2 6.1(4)
S C4 N3 C2 -173.90(19)

loop_
_cod_related_entry_id
_cod_related_entry_database
_cod_related_entry_code
1 ChemSpider 17262781
